data_7062825
loop_
_publ_author_name
'Zhao, Peng'
'Xin, Ben-Song'
'He, Feng-Ming'
'Ye, Li'
'Ma, Zhen-Tao'
'Hao, Jin-Le'
'Shi, Rui'
'He, Xia-Hong'
'Yao, Guo-Dong'
'Lin, Bin'
'Huang, Xiao-Xiao'
'Song, Shao-Jiang'

_publ_section_title
;
 Nine undescribed sesquiterpenoids from the aerial parts of Daphne
 penicillata: cyclooxygenase-2 inhibition, molecular docking, and
 molecular dynamics studies
;
_journal_issue 45
_journal_name_full 'New Journal of Chemistry'
_journal_page_first 20890
_journal_page_last 20899
_journal_paper_doi 10.1039/D3NJ04013E
_journal_volume 47
_journal_year 2023
_chemical_formula_sum 'C15 H20 O4'
_chemical_formula_weight 264.310
_space_group_IT_number 19
_space_group_name_Hall 'P 2ac 2ab'
_space_group_name_H-M_alt 'P 21 21 21'
_symmetry_Int_Tables_number 19
_symmetry_space_group_name_Hall 'P 2ac 2ab'
_symmetry_space_group_name_H-M 'P 21 21 21'
_audit_creation_date 2021-03-29
_audit_creation_method 'APEX3 v2019.1-0'
_audit_update_record
;
2022-09-12 deposited with the CCDC.	2023-10-20 downloaded from the CCDC.
;
_cell_angle_alpha 90.000
_cell_angle_beta 90.000
_cell_angle_gamma 90.000
_cell_formula_units_Z 4
_cell_length_a 7.5908(3)
_cell_length_b 8.8473(4)
_cell_length_c 20.0914(8)
_cell_volume 1349.30(10)
_refine_ls_R_factor_all 0.033
_cod_data_source_file d3nj04013e3.cif
_cod_data_source_block RDP138_20210329
_cod_depositor_comments 'Adding full bibliography for 7062825--7062828.cif.'
_cod_original_cell_volume 1349.3(1)
_cod_original_sg_symbol_Hall P_2ac_2ab
_cod_database_code 7062825

loop_
_symmetry_equiv_pos_site_id
_symmetry_equiv_pos_as_xyz
1 x,y,z
2 1/2-x,-y,1/2+z
3 1/2+x,1/2-y,-z
4 -x,1/2+y,1/2-z

loop_
_atom_site_aniso_label
_atom_site_aniso_U_11
_atom_site_aniso_U_22
_atom_site_aniso_U_33
_atom_site_aniso_U_12
_atom_site_aniso_U_13
_atom_site_aniso_U_23
O1 0.0359(8) 0.0338(6) 0.0442(7) -0.0044(6) -0.0029(6) -0.0123(6)
O2 0.0429(8) 0.0489(8) 0.0270(6) 0.0098(6) -0.0004(6) 0.0025(6)
O3 0.0212(6) 0.0347(6) 0.0315(6) 0.0022(5) -0.0028(5) -0.0019(5)
O4 0.0223(6) 0.0449(7) 0.0342(6) -0.0002(6) -0.0007(5) -0.0068(5)
C1 0.0282(9) 0.0259(8) 0.0364(9) -0.0016(7) -0.0040(7) 0.0005(6)
C2 0.0215(8) 0.0248(7) 0.0269(8) 0.0003(6) -0.0014(6) 0.0004(6)
C3 0.0220(8) 0.0244(7) 0.0283(8) 0.0017(6) -0.0010(6) -0.0013(6)
C4 0.0224(8) 0.0270(7) 0.0249(7) -0.0006(6) 0.0020(6) -0.0006(6)
C5 0.0257(8) 0.0252(7) 0.0251(7) 0.0000(6) 0.0049(6) 0.0013(6)
C6 0.0323(9) 0.0246(7) 0.0290(8) -0.0015(7) 0.0043(7) -0.0019(6)
C7 0.0461(12) 0.0357(9) 0.0387(9) -0.0005(9) 0.0112(9) -0.0076(8)
C8 0.0260(9) 0.0307(8) 0.0296(8) 0.0015(7) 0.0036(7) -0.0039(7)
C9 0.0318(10) 0.0266(7) 0.0277(8) 0.0033(7) 0.0014(7) -0.0002(6)
C10 0.0221(8) 0.0268(7) 0.0258(7) 0.0021(6) -0.0005(6) 0.0000(6)
C11 0.0244(9) 0.0252(7) 0.0319(8) 0.0046(6) 0.0011(7) 0.0005(6)
C12 0.0244(9) 0.0334(8) 0.0222(7) -0.0033(7) 0.0032(6) -0.0019(6)
C13 0.0328(10) 0.0304(8) 0.0315(8) -0.0063(7) 0.0012(7) -0.0039(7)
C14 0.0253(9) 0.0285(8) 0.047(1) 0.0049(7) -0.0063(8) -0.0002(7)
C15 0.0290(9) 0.0323(8) 0.0278(8) -0.0024(6) 0.0005(7) 0.0020(6)

loop_
_atom_site_label
_atom_site_type_symbol
_atom_site_fract_x
_atom_site_fract_y
_atom_site_fract_z
_atom_site_occupancy
_atom_site_symmetry_multiplicity
_atom_site_Wyckoff_symbol
_atom_site_attached_hydrogens
_atom_site_calc_flag
_atom_site_thermal_displace_type
_atom_site_U_iso_or_equiv
O1 O 0.2130(2) -0.0564(2) 0.2846(1) 1.000 4 a ? d Uani 0.0380(3)
H1 H 0.142(4) -0.128(4) 0.2714(9) 1.000 4 a ? calc Uiso 0.05700
O2 O 0.1741(2) 0.2689(2) 0.1946(1) 1.000 4 a ? d Uani 0.0396(3)
O3 O -0.0554(2) 0.2329(2) 0.2994(1) 1.000 4 a ? d Uani 0.0291(3)
H3 H -0.120(2) 0.262(3) 0.3317(13) 1.000 4 a ? calc Uiso 0.04400
O4 O 0.7546(2) 0.3642(2) 0.4013(1) 1.000 4 a ? d Uani 0.0338(3)
C1 C 0.1626(3) -0.0075(2) 0.3491(1) 1.000 4 a ? d Uani 0.0301(4)
H1A H 0.2188 -0.0736 0.3828 1.000 4 a ? calc Uiso 0.03600
H1AB H 0.0334 -0.0178 0.3539 1.000 4 a ? calc Uiso 0.03600
C2 C 0.2148(2) 0.1570(2) 0.3629(1) 1.000 4 a ? d Uani 0.0244(3)
C3 C 0.4137(2) 0.1930(2) 0.3460(1) 1.000 4 a ? d Uani 0.0249(3)
C4 C 0.4468(2) 0.3536(2) 0.3699(1) 1.000 4 a ? d Uani 0.0248(3)
C5 C 0.3215(2) 0.4610(2) 0.3656(1) 1.000 4 a ? d Uani 0.0253(3)
C6 C 0.3751(3) 0.6107(2) 0.3952(1) 1.000 4 a ? d Uani 0.0286(4)
H6 H 0.3679 0.6912 0.3604 1.000 4 a ? calc Uiso 0.03400
C7 C 0.2586(3) 0.6539(2) 0.4548(1) 1.000 4 a ? d Uani 0.0402(5)
H7A H 0.1365 0.6659 0.4399 1.000 4 a ? calc Uiso 0.06000
H7B H 0.3005 0.7492 0.4739 1.000 4 a ? calc Uiso 0.06000
H7C H 0.2646 0.5741 0.4886 1.000 4 a ? calc Uiso 0.06000
C8 C 0.4171(2) 0.2009(2) 0.2686(1) 1.000 4 a ? d Uani 0.0287(4)
H8A H 0.5039 0.2765 0.2531 1.000 4 a ? calc Uiso 0.03400
H8AB H 0.4471 0.1013 0.2493 1.000 4 a ? calc Uiso 0.03400
C9 C 0.2315(3) 0.2472(2) 0.2499(1) 1.000 4 a ? d Uani 0.0287(4)
C10 C 0.1223(2) 0.2659(2) 0.3137(1) 1.000 4 a ? d Uani 0.0249(3)
C11 C 0.1437(2) 0.4321(2) 0.3370(1) 1.000 4 a ? d Uani 0.0272(3)
H11A H 0.1245 0.5005 0.2987 1.000 4 a ? calc Uiso 0.03300
H11B H 0.0529 0.4551 0.3709 1.000 4 a ? calc Uiso 0.03300
C12 C 0.6084(2) 0.4220(2) 0.3959(1) 1.000 4 a ? d Uani 0.0267(4)
C13 C 0.5683(3) 0.5844(2) 0.4145(1) 1.000 4 a ? d Uani 0.0316(4)
H13A H 0.6465 0.6546 0.3900 1.000 4 a ? calc Uiso 0.03800
H13B H 0.5853 0.6003 0.4629 1.000 4 a ? calc Uiso 0.03800
C14 C 0.5422(3) 0.0769(2) 0.3744(1) 1.000 4 a ? d Uani 0.0336(4)
H14A H 0.5090 -0.0243 0.3590 1.000 4 a ? calc Uiso 0.05000
H14B H 0.5383 0.0802 0.4231 1.000 4 a ? calc Uiso 0.05000
H14C H 0.6618 0.1003 0.3592 1.000 4 a ? calc Uiso 0.05000
C15 C 0.1650(3) 0.1831(2) 0.4360(1) 1.000 4 a ? d Uani 0.0297(4)
H15A H 0.1842 0.2895 0.4475 1.000 4 a ? calc Uiso 0.04500
H15B H 0.2384 0.1191 0.4646 1.000 4 a ? calc Uiso 0.04500
H15C H 0.0407 0.1575 0.4427 1.000 4 a ? calc Uiso 0.04500

loop_
_atom_type_symbol
_atom_type_oxidation_number
_atom_type_radius_bond
O ? 1.200
H ? 1.200
C ? 1.200

loop_
_geom_angle_atom_site_label_1
_geom_angle_atom_site_label_2
_geom_angle_atom_site_label_3
_geom_angle_site_symmetry_1
_geom_angle_site_symmetry_2
_geom_angle_site_symmetry_3
_geom_angle
_geom_angle_publ_flag
C1 O1 H1 . . . 109.50 no
C10 O3 H3 . . . 109.50 no
O1 C1 C2 . . . 112.63(15) no
O1 C1 H1A . . . 109.10 no
C2 C1 H1A . . . 109.10 no
O1 C1 H1AB . . . 109.10 no
C2 C1 H1AB . . . 109.10 no
H1A C1 H1AB . . . 107.80 no
C1 C2 C15 . . . 104.58(14) no
C1 C2 C10 . . . 111.03(14) no
C15 C2 C10 . . . 113.90(14) no
C1 C2 C3 . . . 113.56(14) no
C15 C2 C3 . . . 114.22(14) no
C10 C2 C3 . . . 99.86(13) no
C4 C3 C14 . . . 113.93(15) no
C4 C3 C8 . . . 105.66(13) no
C14 C3 C8 . . . 113.07(15) no
C4 C3 C2 . . . 106.21(13) no
C14 C3 C2 . . . 113.26(14) no
C8 C3 C2 . . . 103.84(14) no
C5 C4 C12 . . . 108.84(15) no
C5 C4 C3 . . . 121.47(15) no
C12 C4 C3 . . . 129.59(15) no
C4 C5 C11 . . . 122.95(15) no
C4 C5 C6 . . . 113.82(16) no
C11 C5 C6 . . . 123.19(15) no
C5 C6 C13 . . . 102.98(14) no
C5 C6 C7 . . . 111.74(15) no
C13 C6 C7 . . . 112.94(16) no
C5 C6 H6 . . . 109.70 no
C13 C6 H6 . . . 109.70 no
C7 C6 H6 . . . 109.70 no
C6 C7 H7A . . . 109.50 no
C6 C7 H7B . . . 109.50 no
H7A C7 H7B . . . 109.50 no
C6 C7 H7C . . . 109.50 no
H7A C7 H7C . . . 109.50 no
H7B C7 H7C . . . 109.50 no
C9 C8 C3 . . . 104.15(14) no
C9 C8 H8A . . . 110.90 no
C3 C8 H8A . . . 110.90 no
C9 C8 H8AB . . . 110.90 no
C3 C8 H8AB . . . 110.90 no
H8A C8 H8AB . . . 108.90 no
O2 C9 C8 . . . 127.33(16) no
O2 C9 C10 . . . 123.76(17) no
C8 C9 C10 . . . 108.90(14) no
O3 C10 C9 . . . 108.92(14) no
O3 C10 C2 . . . 115.77(14) no
C9 C10 C2 . . . 102.74(14) no
O3 C10 C11 . . . 110.98(14) no
C9 C10 C11 . . . 107.29(14) no
C2 C10 C11 . . . 110.51(14) no
C5 C11 C10 . . . 111.95(14) no
C5 C11 H11A . . . 109.20 no
C10 C11 H11A . . . 109.20 no
C5 C11 H11B . . . 109.20 no
C10 C11 H11B . . . 109.20 no
H11A C11 H11B . . . 107.90 no
O4 C12 C4 . . . 128.07(16) no
O4 C12 C13 . . . 123.74(17) no
C4 C12 C13 . . . 108.18(15) no
C12 C13 C6 . . . 105.82(15) no
C12 C13 H13A . . . 110.60 no
C6 C13 H13A . . . 110.60 no
C12 C13 H13B . . . 110.60 no
C6 C13 H13B . . . 110.60 no
H13A C13 H13B . . . 108.70 no
C3 C14 H14A . . . 109.50 no
C3 C14 H14B . . . 109.50 no
H14A C14 H14B . . . 109.50 no
C3 C14 H14C . . . 109.50 no
H14A C14 H14C . . . 109.50 no
H14B C14 H14C . . . 109.50 no
C2 C15 H15A . . . 109.50 no
C2 C15 H15B . . . 109.50 no
H15A C15 H15B . . . 109.50 no
C2 C15 H15C . . . 109.50 no
H15A C15 H15C . . . 109.50 no
H15B C15 H15C . . . 109.50 no

loop_
_geom_bond_atom_site_label_1
_geom_bond_atom_site_label_2
_geom_bond_site_symmetry_1
_geom_bond_site_symmetry_2
_geom_bond_distance
_geom_bond_publ_flag
O1 C1 . . 1.419(2) no
O1 H1 . . 0.88(3) no
O2 C9 . . 1.209(2) no
O3 C10 . . 1.409(2) no
O3 H3 . . 0.85(3) no
O4 C12 . . 1.227(2) no
C1 C2 . . 1.533(2) no
C1 H1A . . 0.9900 no
C1 H1AB . . 0.9900 no
C2 C15 . . 1.535(2) no
C2 C10 . . 1.549(2) no
C2 C3 . . 1.580(2) no
C3 C4 . . 1.521(2) no
C3 C14 . . 1.527(2) no
C3 C8 . . 1.556(2) no
C4 C5 . . 1.347(2) no
C4 C12 . . 1.464(2) no
C5 C11 . . 1.489(3) no
C5 C6 . . 1.507(2) no
C6 C13 . . 1.535(3) no
C6 C7 . . 1.537(3) no
C6 H6 . . 1.0000 no
C7 H7A . . 0.9800 no
C7 H7B . . 0.9800 no
C7 H7C . . 0.9800 no
C8 C9 . . 1.515(3) no
C8 H8A . . 0.9900 no
C8 H8AB . . 0.9900 no
C9 C10 . . 1.536(2) no
C10 C11 . . 1.551(2) no
C11 H11A . . 0.9900 no
C11 H11B . . 0.9900 no
C12 C13 . . 1.515(2) no
C13 H13A . . 0.9900 no
C13 H13B . . 0.9900 no
C14 H14A . . 0.9800 no
C14 H14B . . 0.9800 no
C14 H14C . . 0.9800 no
C15 H15A . . 0.9800 no
C15 H15B . . 0.9800 no
C15 H15C . . 0.9800 no

loop_
_geom_torsion_atom_site_label_1
_geom_torsion_atom_site_label_2
_geom_torsion_atom_site_label_3
_geom_torsion_atom_site_label_4
_geom_torsion_site_symmetry_1
_geom_torsion_site_symmetry_2
_geom_torsion_site_symmetry_3
_geom_torsion_site_symmetry_4
_geom_torsion
_geom_torsion_publ_flag
O1 C1 C2 C15 . . . . -175.03(15) no
O1 C1 C2 C10 . . . . 61.71(19) no
O1 C1 C2 C3 . . . . -49.87(19) no
C1 C2 C3 C4 . . . . -173.72(14) no
C15 C2 C3 C4 . . . . -53.90(17) no
C10 C2 C3 C4 . . . . 68.05(15) no
C1 C2 C3 C14 . . . . -47.9(2) no
C15 C2 C3 C14 . . . . 71.89(19) no
C10 C2 C3 C14 . . . . -166.17(14) no
C1 C2 C3 C8 . . . . 75.11(16) no
C15 C2 C3 C8 . . . . -165.07(14) no
C10 C2 C3 C8 . . . . -43.13(15) no
C14 C3 C4 C5 . . . . -161.08(16) no
C8 C3 C4 C5 . . . . 74.2(2) no
C2 C3 C4 C5 . . . . -35.7(2) no
C14 C3 C4 C12 . . . . 22.9(3) no
C8 C3 C4 C12 . . . . -101.82(19) no
C2 C3 C4 C12 . . . . 148.29(17) no
C12 C4 C5 C11 . . . . 176.03(15) no
C3 C4 C5 C11 . . . . -0.7(2) no
C12 C4 C5 C6 . . . . -6.5(2) no
C3 C4 C5 C6 . . . . 176.77(14) no
C4 C5 C6 C13 . . . . 4.7(2) no
C11 C5 C6 C13 . . . . -177.77(15) no
C4 C5 C6 C7 . . . . -116.77(18) no
C11 C5 C6 C7 . . . . 60.7(2) no
C4 C3 C8 C9 . . . . -84.65(16) no
C14 C3 C8 C9 . . . . 150.09(15) no
C2 C3 C8 C9 . . . . 26.92(16) no
C3 C8 C9 O2 . . . . 179.08(19) no
C3 C8 C9 C10 . . . . -0.06(18) no
O2 C9 C10 O3 . . . . 30.3(2) no
C8 C9 C10 O3 . . . . -150.55(14) no
O2 C9 C10 C2 . . . . 153.55(18) no
C8 C9 C10 C2 . . . . -27.27(17) no
O2 C9 C10 C11 . . . . -89.9(2) no
C8 C9 C10 C11 . . . . 89.25(16) no
C1 C2 C10 O3 . . . . 40.8(2) no
C15 C2 C10 O3 . . . . -76.98(18) no
C3 C2 C10 O3 . . . . 160.86(13) no
C1 C2 C10 C9 . . . . -77.81(17) no
C15 C2 C10 C9 . . . . 164.46(14) no
C3 C2 C10 C9 . . . . 42.29(15) no
C1 C2 C10 C11 . . . . 167.99(15) no
C15 C2 C10 C11 . . . . 50.26(19) no
C3 C2 C10 C11 . . . . -71.91(17) no
C4 C5 C11 C10 . . . . 0.4(2) no
C6 C5 C11 C10 . . . . -176.89(15) no
O3 C10 C11 C5 . . . . 168.15(14) no
C9 C10 C11 C5 . . . . -72.97(18) no
C2 C10 C11 C5 . . . . 38.31(19) no
C5 C4 C12 O4 . . . . -173.05(17) no
C3 C4 C12 O4 . . . . 3.4(3) no
C5 C4 C12 C13 . . . . 5.43(19) no
C3 C4 C12 C13 . . . . -178.17(16) no
O4 C12 C13 C6 . . . . 176.15(16) no
C4 C12 C13 C6 . . . . -2.41(18) no
C5 C6 C13 C12 . . . . -1.09(17) no
C7 C6 C13 C12 . . . . 119.59(16) no
